data_4314949
loop_
_publ_author_name
'Ranjan Patra'
'Arvind Chaudhary'
'Sudip Kumar Ghosh'
'Sankar Prasad Rath'

_publ_contact_author_address
;Department of Chemistry
Indian Institute of Technology Kanpur
Kanpur-208016, INDIA
;
_publ_contact_author_email sprath@iitk.ac.in
_publ_contact_author_fax 91-512-2597436
_publ_contact_author_name 'Dr. Sankar Prasad Rath'
_publ_contact_author_phone 91-512-2597251
_publ_section_title
;
 Axial Ligand Orientations in a Distorted Porphyrin Macrocycle: Synthesis,
 Structure, and Properties of Low-Spin Bis(imidazole)iron(III) and
 Iron(II) Porphyrinates
;
_journal_issue 5
_journal_name_full 'Inorganic Chemistry'
_journal_page_first 2057
_journal_page_last 2067
_journal_paper_doi 10.1021/ic9016504
_journal_volume 49
_journal_year 2010
_chemical_formula_sum 'C48 H60 Fe N12 O9'
_chemical_formula_weight 1004.93
_chemical_name_common Fe(tn-OEP)(1-Me-Imidazole)2.THF
_chemical_name_systematic ?
_space_group_IT_number 2
_symmetry_cell_setting triclinic
_symmetry_space_group_name_Hall '-P 1'
_symmetry_space_group_name_H-M 'P -1'
_atom_sites_solution_hydrogens geom
_atom_sites_solution_primary direct
_atom_sites_solution_secondary difmap
_audit_creation_method SHELXL-97
_cell_angle_alpha 68.0510(10)
_cell_angle_beta 67.6490(10)
_cell_angle_gamma 76.9410(10)
_cell_formula_units_Z 2
_cell_length_a 13.2647(8)
_cell_length_b 13.3189(8)
_cell_length_c 15.7911(9)
_cell_measurement_reflns_used 999
_cell_measurement_temperature 100(2)
_cell_measurement_theta_max 26.5
_cell_measurement_theta_min 2.2
_cell_volume 2381.8(2)
_computing_cell_refinement 'Bruker SAINT'
_computing_data_collection 'Bruker APEX'
_computing_data_reduction 'Bruker SAINT'
_computing_molecular_graphics 'SHELXL 5.1, XP (Sheldrick, 1994)'
_computing_publication_material 'SHELXS-97 (Sheldrick, 1990)'
_computing_structure_refinement 'SHELXL-97 (Sheldrick, 1997)'
_computing_structure_solution 'SHELXS-97 (Sheldrick, 1990)'
_diffrn_ambient_temperature 100(2)
_diffrn_measured_fraction_theta_full 0.983
_diffrn_measured_fraction_theta_max 0.983
_diffrn_measurement_device_type 'Bruker SMART APEX'
_diffrn_measurement_method \w
_diffrn_radiation_monochromator graphite
_diffrn_radiation_source 'fine-focus sealed tube'
_diffrn_radiation_type MoK\a
_diffrn_radiation_wavelength 0.71073
_diffrn_reflns_av_R_equivalents 0.0332
_diffrn_reflns_av_sigmaI/netI 0.0744
_diffrn_reflns_limit_h_max 14
_diffrn_reflns_limit_h_min -15
_diffrn_reflns_limit_k_max 15
_diffrn_reflns_limit_k_min -15
_diffrn_reflns_limit_l_max 18
_diffrn_reflns_limit_l_min -16
_diffrn_reflns_number 12668
_diffrn_reflns_theta_full 25.25
_diffrn_reflns_theta_max 25.25
_diffrn_reflns_theta_min 2.23
_diffrn_standards_number 0
_exptl_absorpt_coefficient_mu 0.387
_exptl_absorpt_correction_T_max 0.9809
_exptl_absorpt_correction_T_min 0.9587
_exptl_absorpt_correction_type multi-scan
_exptl_absorpt_process_details SADABS
_exptl_crystal_colour 'Dark brown'
_exptl_crystal_density_diffrn 1.401
_exptl_crystal_density_method 'not measured'
_exptl_crystal_description Block
_exptl_crystal_F_000 1060
_exptl_crystal_size_max 0.10
_exptl_crystal_size_mid 0.07
_exptl_crystal_size_min 0.05
_refine_diff_density_max 0.874
_refine_diff_density_min -0.333
_refine_diff_density_rms 0.080
_refine_ls_extinction_method none
_refine_ls_goodness_of_fit_ref 1.020
_refine_ls_hydrogen_treatment constr
_refine_ls_matrix_type full
_refine_ls_number_parameters 662
_refine_ls_number_reflns 8464
_refine_ls_number_restraints 12
_refine_ls_restrained_S_all 1.022
_refine_ls_R_factor_all 0.0821
_refine_ls_R_factor_gt 0.0577
_refine_ls_shift/su_max 0.001
_refine_ls_shift/su_mean 0.000
_refine_ls_structure_factor_coef Fsqd
_refine_ls_weighting_details 'calc w=1/[\s^2^(Fo^2^)+(0.0845P)^2^+0.0000P] where P=(Fo^2^+2Fc^2^)/3'
_refine_ls_weighting_scheme calc
_refine_ls_wR_factor_gt 0.1404
_refine_ls_wR_factor_ref 0.1600
_reflns_number_gt 6073
_reflns_number_total 8464
_reflns_threshold_expression >2sigma(I)
_cod_data_source_file ic9016504_si_002.cif
_cod_data_source_block 11feba
_cod_depositor_comments
;
The following automatic conversions were performed:

'_symmetry_cell_setting' value 'Triclinic' changed to 'triclinic'
according to the built-in table from CIF Core dictionary named
'cif_core.dic' version 2.4.1 from 2010-06-29.

Automatic conversion script
Id: cif_fix_values 1646 2011-03-28 12:23:43Z adriana 
;
_cod_database_code 4314949

loop_
_symmetry_equiv_pos_as_xyz
'x, y, z'
'-x, -y, -z'

loop_
_atom_site_label
_atom_site_type_symbol
_atom_site_fract_x
_atom_site_fract_y
_atom_site_fract_z
_atom_site_U_iso_or_equiv
_atom_site_adp_type
_atom_site_occupancy
_atom_site_symmetry_multiplicity
_atom_site_calc_flag
_atom_site_refinement_flags
_atom_site_disorder_assembly
_atom_site_disorder_group
Fe Fe 0.94182(4) 0.68356(4) 0.72893(3) 0.01654(15) Uani 1 1 d . . .
O1 O 1.3676(2) 0.5878(2) 0.74083(18) 0.0319(6) Uani 1 1 d . . .
O2 O 1.3861(2) 0.5977(2) 0.59547(18) 0.0325(6) Uani 1 1 d . . .
O3 O 1.0179(2) 0.3512(2) 0.57778(18) 0.0304(6) Uani 1 1 d . . .
O4 O 0.8718(2) 0.30723(19) 0.70165(18) 0.0299(6) Uani 1 1 d . . .
O5 O 0.5554(2) 0.8878(2) 0.66793(18) 0.0310(6) Uani 1 1 d . . .
O6 O 0.5028(2) 0.7361(2) 0.77996(19) 0.0330(6) Uani 1 1 d . . .
O7 O 0.9105(2) 1.0633(2) 0.8087(2) 0.0432(7) Uani 1 1 d . . .
O8 O 0.9599(2) 0.9375(2) 0.92399(19) 0.0410(7) Uani 1 1 d . . .
N1 N 1.0526(2) 0.7471(2) 0.74470(18) 0.0165(6) Uani 1 1 d . . .
N2 N 1.0528(2) 0.5617(2) 0.70082(18) 0.0160(6) Uani 1 1 d . . .
N3 N 0.8374(2) 0.6284(2) 0.69824(18) 0.0171(6) Uani 1 1 d . . .
N4 N 0.8285(2) 0.7979(2) 0.76888(18) 0.0159(6) Uani 1 1 d . . .
N5 N 1.3305(2) 0.6014(2) 0.6763(2) 0.0228(6) Uani 1 1 d . . .
N6 N 0.9450(2) 0.3666(2) 0.6489(2) 0.0218(6) Uani 1 1 d . . .
N7 N 0.5731(2) 0.7982(2) 0.7251(2) 0.0248(7) Uani 1 1 d . . .
N8 N 0.9347(3) 0.9684(3) 0.8505(2) 0.0305(7) Uani 1 1 d . . .
N9 N 0.8944(2) 0.5904(2) 0.86770(18) 0.0187(6) Uani 1 1 d . . .
N10 N 0.8326(3) 0.4527(2) 0.9982(2) 0.0305(7) Uani 1 1 d . . .
N11 N 0.9864(2) 0.7779(2) 0.59073(18) 0.0162(6) Uani 1 1 d . . .
N12 N 1.0929(2) 0.8554(2) 0.44294(19) 0.0217(6) Uani 1 1 d . . .
C1 C 1.0387(3) 0.8406(3) 0.7670(2) 0.0182(7) Uani 1 1 d . . .
C2 C 1.1429(3) 0.8838(3) 0.7357(2) 0.0184(7) Uani 1 1 d . . .
C3 C 1.2210(3) 0.8144(3) 0.6941(2) 0.0205(7) Uani 1 1 d . . .
C4 C 1.1651(3) 0.7257(3) 0.7078(2) 0.0185(7) Uani 1 1 d . . .
C5 C 1.2105(3) 0.6238(3) 0.6976(2) 0.0191(7) Uani 1 1 d . . .
C6 C 1.1567(3) 0.5404(3) 0.7075(2) 0.0167(7) Uani 1 1 d . . .
C7 C 1.1946(3) 0.4256(3) 0.7228(2) 0.0216(7) Uani 1 1 d . . .
C8 C 1.1150(3) 0.3795(3) 0.7208(2) 0.0205(7) Uani 1 1 d . . .
C9 C 1.0302(3) 0.4664(3) 0.7004(2) 0.0174(7) Uani 1 1 d . . .
C10 C 0.9435(3) 0.4645(3) 0.6724(2) 0.0182(7) Uani 1 1 d . . .
C11 C 0.8586(3) 0.5450(3) 0.6607(2) 0.0175(7) Uani 1 1 d . . .
C12 C 0.7809(3) 0.5555(3) 0.6129(2) 0.0205(7) Uani 1 1 d . . .
C13 C 0.7104(3) 0.6440(3) 0.6243(2) 0.0207(7) Uani 1 1 d . . .
C14 C 0.7426(3) 0.6846(3) 0.6831(2) 0.0188(7) Uani 1 1 d . . .
C15 C 0.6862(3) 0.7643(3) 0.7260(2) 0.0205(7) Uani 1 1 d . . .
C16 C 0.7204(3) 0.8131(3) 0.7730(2) 0.0191(7) Uani 1 1 d . . .
C17 C 0.6559(3) 0.8856(3) 0.8294(2) 0.0194(7) Uani 1 1 d . . .
C18 C 0.7257(3) 0.9123(3) 0.8598(2) 0.0211(7) Uani 1 1 d . . .
C19 C 0.8345(3) 0.8626(3) 0.8170(2) 0.0189(7) Uani 1 1 d . . .
C20 C 0.9345(3) 0.8848(3) 0.8107(2) 0.0184(7) Uani 1 1 d . . .
C21 C 1.1682(3) 0.9847(3) 0.7429(3) 0.0284(8) Uani 1 1 d . . .
H21A H 1.1000 1.0339 0.7556 0.034 Uiso 1 1 calc R . .
H21B H 1.2204 1.0233 0.6804 0.034 Uiso 1 1 calc R . .
C22 C 1.2171(4) 0.9588(3) 0.8229(3) 0.0390(10) Uani 1 1 d . . .
H22A H 1.2383 1.0257 0.8211 0.058 Uiso 1 1 calc R . .
H22B H 1.2818 0.9061 0.8133 0.058 Uiso 1 1 calc R . .
H22C H 1.1626 0.9280 0.8858 0.058 Uiso 1 1 calc R . .
C23 C 1.3372(3) 0.8381(3) 0.6337(3) 0.0262(8) Uani 1 1 d . . .
H23A H 1.3872 0.7723 0.6510 0.031 Uiso 1 1 calc R . .
H23B H 1.3557 0.8966 0.6481 0.031 Uiso 1 1 calc R . .
C24 C 1.3545(3) 0.8734(3) 0.5253(3) 0.0369(10) Uani 1 1 d . . .
H24A H 1.4291 0.8943 0.4884 0.055 Uiso 1 1 calc R . .
H24B H 1.3016 0.9355 0.5088 0.055 Uiso 1 1 calc R . .
H24C H 1.3439 0.8128 0.5095 0.055 Uiso 1 1 calc R . .
C25 C 1.2969(3) 0.3655(3) 0.7458(3) 0.0244(8) Uani 1 1 d . . .
H25A H 1.2773 0.2974 0.8000 0.029 Uiso 1 1 calc R . .
H25B H 1.3252 0.4107 0.7678 0.029 Uiso 1 1 calc R . .
C26 C 1.3884(3) 0.3373(3) 0.6610(3) 0.0334(9) Uani 1 1 d . . .
H26A H 1.4523 0.3002 0.6811 0.050 Uiso 1 1 calc R . .
H26B H 1.4088 0.4042 0.6069 0.050 Uiso 1 1 calc R . .
H26C H 1.3627 0.2894 0.6407 0.050 Uiso 1 1 calc R . .
C27 C 1.1072(3) 0.2585(3) 0.7544(2) 0.0232(8) Uani 1 1 d . . .
H27A H 1.1809 0.2191 0.7505 0.028 Uiso 1 1 calc R . .
H27B H 1.0799 0.2413 0.7116 0.028 Uiso 1 1 calc R . .
C28 C 1.0298(3) 0.2207(3) 0.8585(3) 0.0335(9) Uani 1 1 d . . .
H28A H 1.0294 0.1415 0.8805 0.050 Uiso 1 1 calc R . .
H28B H 0.9555 0.2553 0.8614 0.050 Uiso 1 1 calc R . .
H28C H 1.0547 0.2411 0.9004 0.050 Uiso 1 1 calc R . .
C29 C 0.7775(3) 0.4905(3) 0.5536(2) 0.0222(7) Uani 1 1 d . . .
H29A H 0.8477 0.4444 0.5393 0.027 Uiso 1 1 calc R . .
H29B H 0.7704 0.5413 0.4912 0.027 Uiso 1 1 calc R . .
C30 C 0.6831(3) 0.4175(3) 0.6037(3) 0.0312(9) Uani 1 1 d . . .
H30A H 0.6823 0.3817 0.5598 0.047 Uiso 1 1 calc R . .
H30B H 0.6134 0.4620 0.6207 0.047 Uiso 1 1 calc R . .
H30C H 0.6933 0.3623 0.6624 0.047 Uiso 1 1 calc R . .
C31 C 0.6302(3) 0.6995(3) 0.5714(2) 0.0246(8) Uani 1 1 d . . .
H31A H 0.5610 0.7233 0.6159 0.030 Uiso 1 1 calc R . .
H31B H 0.6136 0.6479 0.5479 0.030 Uiso 1 1 calc R . .
C32 C 0.6771(3) 0.7989(3) 0.4852(3) 0.0302(9) Uani 1 1 d . . .
H32A H 0.6252 0.8322 0.4494 0.045 Uiso 1 1 calc R . .
H32B H 0.7468 0.7755 0.4424 0.045 Uiso 1 1 calc R . .
H32C H 0.6891 0.8520 0.5089 0.045 Uiso 1 1 calc R . .
C33 C 0.5376(3) 0.9309(3) 0.8473(2) 0.0260(8) Uani 1 1 d . . .
H33A H 0.5049 0.9338 0.9142 0.031 Uiso 1 1 calc R . .
H33B H 0.4968 0.8823 0.8403 0.031 Uiso 1 1 calc R . .
C34 C 0.5268(3) 1.0452(3) 0.7762(3) 0.0311(9) Uani 1 1 d . . .
H34A H 0.4493 1.0692 0.7839 0.047 Uiso 1 1 calc R . .
H34B H 0.5661 1.0440 0.7099 0.047 Uiso 1 1 calc R . .
H34C H 0.5582 1.0957 0.7892 0.047 Uiso 1 1 calc R . .
C35 C 0.6941(3) 0.9726(3) 0.9315(3) 0.0328(9) Uani 1 1 d . . .
H35A H 0.6184 1.0078 0.9394 0.039 Uiso 1 1 calc R . .
H35B H 0.7434 1.0305 0.9064 0.039 Uiso 1 1 calc R . .
C36 C 0.7013(4) 0.8967(4) 1.0293(3) 0.0538(13) Uani 1 1 d . . .
H36A H 0.6851 0.9390 1.0729 0.081 Uiso 1 1 calc R . .
H36B H 0.7752 0.8591 1.0211 0.081 Uiso 1 1 calc R . .
H36C H 0.6480 0.8431 1.0568 0.081 Uiso 1 1 calc R . .
C37 C 0.8953(3) 0.6100(3) 0.9474(2) 0.0255(8) Uani 1 1 d . . .
H37A H 0.9190 0.6729 0.9461 0.031 Uiso 1 1 calc R . .
C38 C 0.8571(3) 0.5257(3) 1.0274(3) 0.0292(9) Uani 1 1 d . . .
H38A H 0.8489 0.5186 1.0918 0.035 Uiso 1 1 calc R . .
C39 C 0.8560(3) 0.4957(3) 0.9018(2) 0.0290(9) Uani 1 1 d . . .
H39A H 0.8458 0.4613 0.8631 0.035 Uiso 1 1 calc R . .
C40 C 0.7949(4) 0.3461(3) 1.0579(3) 0.0478(12) Uani 1 1 d . . .
H40A H 0.7796 0.3130 1.0185 0.072 Uiso 1 1 calc R . .
H40B H 0.7280 0.3538 1.1111 0.072 Uiso 1 1 calc R . .
H40C H 0.8518 0.2995 1.0842 0.072 Uiso 1 1 calc R . .
C41 C 0.9255(3) 0.8610(3) 0.5420(2) 0.0216(7) Uani 1 1 d . . .
H41A H 0.8496 0.8815 0.5683 0.026 Uiso 1 1 calc R . .
C42 C 0.9905(3) 0.9090(3) 0.4509(2) 0.0244(8) Uani 1 1 d . . .
H42A H 0.9691 0.9681 0.4023 0.029 Uiso 1 1 calc R . .
C43 C 1.0867(3) 0.7774(3) 0.5281(2) 0.0194(7) Uani 1 1 d . . .
H43A H 1.1469 0.7280 0.5417 0.023 Uiso 1 1 calc R . .
C44 C 1.1935(3) 0.8813(3) 0.3602(2) 0.0278(8) Uani 1 1 d . . .
H44A H 1.2556 0.8326 0.3766 0.042 Uiso 1 1 calc R . .
H44B H 1.2061 0.9568 0.3445 0.042 Uiso 1 1 calc R . .
H44C H 1.1860 0.8717 0.3044 0.042 Uiso 1 1 calc R . .
O1S O 0.3707(7) 0.6073(9) 1.1054(8) 0.121(4) Uani 0.58 1 d PD A 1
C1S C 0.4888(13) 0.5609(10) 1.1130(12) 0.135(7) Uani 0.58 1 d PD A 1
H1SA H 0.4881 0.5389 1.1804 0.162 Uiso 0.58 1 calc PR A 1
H1SB H 0.5178 0.4979 1.0888 0.162 Uiso 0.58 1 calc PR A 1
C2S C 0.5538(9) 0.6550(10) 1.0500(10) 0.109(4) Uani 0.58 1 d PD A 1
H2SA H 0.5759 0.6622 0.9808 0.131 Uiso 0.58 1 calc PR A 1
H2SB H 0.6198 0.6498 1.0671 0.131 Uiso 0.58 1 calc PR A 1
C3S C 0.4712(9) 0.7468(8) 1.0743(8) 0.062(3) Uani 0.58 1 d PD A 1
H3SA H 0.4777 0.7582 1.1304 0.074 Uiso 0.58 1 calc PR A 1
H3SB H 0.4880 0.8145 1.0189 0.074 Uiso 0.58 1 calc PR A 1
C4S C 0.3570(13) 0.7262(13) 1.097(2) 0.198(13) Uani 0.58 1 d PD A 1
H4SA H 0.3272 0.7725 1.0447 0.238 Uiso 0.58 1 calc PR A 1
H4SB H 0.3087 0.7386 1.1586 0.238 Uiso 0.58 1 calc PR A 1
O1A O 0.4199(13) 0.5345(13) 1.1222(14) 0.152(7) Uiso 0.42 1 d PD B 2
C1A C 0.5233(15) 0.5928(15) 1.0730(16) 0.078(6) Uiso 0.42 1 d PD B 2
H1AA H 0.5820 0.5515 1.1004 0.094 Uiso 0.42 1 calc PR B 2
H1AB H 0.5505 0.6058 1.0024 0.094 Uiso 0.42 1 calc PR B 2
C2A C 0.4825(11) 0.6979(12) 1.0962(13) 0.070(5) Uiso 0.42 1 d PD B 2
H2AA H 0.4804 0.6890 1.1619 0.084 Uiso 0.42 1 calc PR B 2
H2AB H 0.5286 0.7568 1.0487 0.084 Uiso 0.42 1 calc PR B 2
C3A C 0.3706(11) 0.7200(11) 1.0893(11) 0.042(3) Uiso 0.42 1 d PD B 2
H3AA H 0.3225 0.7602 1.1341 0.050 Uiso 0.42 1 calc PR B 2
H3AB H 0.3734 0.7664 1.0228 0.050 Uiso 0.42 1 calc PR B 2
C4A C 0.3238(10) 0.6181(9) 1.1133(10) 0.042(3) Uiso 0.42 1 d PD B 2
H4AA H 0.2988 0.6195 1.0612 0.051 Uiso 0.42 1 calc PR B 2
H4AB H 0.2618 0.6046 1.1748 0.051 Uiso 0.42 1 calc PR B 2

loop_
_atom_site_aniso_label
_atom_site_aniso_U_11
_atom_site_aniso_U_22
_atom_site_aniso_U_33
_atom_site_aniso_U_23
_atom_site_aniso_U_13
_atom_site_aniso_U_12
Fe 0.0169(3) 0.0170(3) 0.0156(3) -0.0051(2) -0.0051(2) -0.00196(19)
O1 0.0307(15) 0.0351(15) 0.0389(16) -0.0129(12) -0.0226(13) 0.0017(12)
O2 0.0240(14) 0.0418(16) 0.0309(15) -0.0195(13) 0.0003(12) -0.0043(12)
O3 0.0285(14) 0.0359(15) 0.0342(15) -0.0231(12) -0.0088(12) 0.0012(12)
O4 0.0317(15) 0.0220(13) 0.0361(15) -0.0070(11) -0.0095(12) -0.0095(12)
O5 0.0300(15) 0.0298(15) 0.0362(15) -0.0121(12) -0.0163(12) 0.0037(12)
O6 0.0202(13) 0.0361(15) 0.0430(16) -0.0180(13) -0.0028(12) -0.0073(12)
O7 0.0527(19) 0.0245(15) 0.063(2) -0.0146(14) -0.0332(16) 0.0029(14)
O8 0.0545(19) 0.0454(17) 0.0317(16) -0.0146(13) -0.0185(14) -0.0090(15)
N1 0.0190(15) 0.0135(13) 0.0163(14) -0.0032(11) -0.0062(12) -0.0019(11)
N2 0.0197(15) 0.0168(14) 0.0111(13) -0.0028(11) -0.0045(11) -0.0052(12)
N3 0.0161(14) 0.0186(14) 0.0174(14) -0.0058(12) -0.0065(12) -0.0014(12)
N4 0.0193(14) 0.0158(14) 0.0138(14) -0.0050(11) -0.0068(11) -0.0012(11)
N5 0.0214(16) 0.0194(15) 0.0295(17) -0.0092(13) -0.0107(14) 0.0010(12)
N6 0.0207(16) 0.0220(15) 0.0259(16) -0.0092(13) -0.0099(13) -0.0014(13)
N7 0.0216(16) 0.0288(17) 0.0284(17) -0.0159(14) -0.0065(14) -0.0018(14)
N8 0.0302(18) 0.0320(19) 0.0344(19) -0.0132(15) -0.0165(15) 0.0028(15)
N9 0.0181(15) 0.0199(15) 0.0156(14) -0.0044(12) -0.0044(12) -0.0015(12)
N10 0.045(2) 0.0217(16) 0.0188(16) -0.0035(13) -0.0047(14) -0.0075(15)
N11 0.0174(14) 0.0167(14) 0.0173(14) -0.0053(11) -0.0076(12) -0.0040(11)
N12 0.0207(15) 0.0245(15) 0.0178(15) -0.0029(12) -0.0056(12) -0.0063(13)
C1 0.0212(18) 0.0179(17) 0.0176(17) -0.0041(14) -0.0095(14) -0.0032(14)
C2 0.0224(18) 0.0170(17) 0.0189(17) -0.0025(14) -0.0128(14) -0.0025(14)
C3 0.0220(18) 0.0210(17) 0.0188(18) -0.0018(14) -0.0103(14) -0.0041(15)
C4 0.0191(17) 0.0202(17) 0.0162(17) -0.0027(14) -0.0085(14) -0.0024(14)
C5 0.0147(17) 0.0264(18) 0.0147(17) -0.0066(14) -0.0021(13) -0.0042(14)
C6 0.0164(17) 0.0209(17) 0.0131(16) -0.0055(13) -0.0059(13) 0.0000(14)
C7 0.0226(19) 0.0225(18) 0.0174(17) -0.0070(14) -0.0059(14) 0.0018(15)
C8 0.0248(19) 0.0179(17) 0.0180(17) -0.0081(14) -0.0045(15) -0.0011(15)
C9 0.0179(17) 0.0180(17) 0.0124(16) -0.0041(13) -0.0014(13) -0.0021(14)
C10 0.0194(17) 0.0185(17) 0.0156(17) -0.0061(14) -0.0028(14) -0.0039(14)
C11 0.0148(17) 0.0223(17) 0.0132(16) -0.0041(14) -0.0011(13) -0.0068(14)
C12 0.0160(17) 0.0251(18) 0.0213(18) -0.0056(15) -0.0061(14) -0.0070(15)
C13 0.0167(17) 0.0224(18) 0.0227(18) -0.0060(15) -0.0051(14) -0.0059(14)
C14 0.0197(17) 0.0191(17) 0.0165(17) -0.0039(14) -0.0037(14) -0.0065(14)
C15 0.0156(17) 0.0226(18) 0.0207(18) -0.0060(15) -0.0040(14) -0.0020(14)
C16 0.0172(17) 0.0185(17) 0.0187(18) -0.0030(14) -0.0055(14) -0.0020(14)
C17 0.0171(17) 0.0199(17) 0.0144(17) -0.0017(14) -0.0008(14) -0.0029(14)
C18 0.0222(18) 0.0195(17) 0.0209(18) -0.0067(14) -0.0096(15) 0.0040(15)
C19 0.0210(18) 0.0185(17) 0.0148(17) -0.0023(14) -0.0077(14) 0.0004(14)
C20 0.0228(18) 0.0161(16) 0.0184(17) -0.0059(14) -0.0094(14) -0.0001(14)
C21 0.032(2) 0.0182(18) 0.040(2) -0.0062(16) -0.0197(18) -0.0028(16)
C22 0.053(3) 0.027(2) 0.056(3) -0.019(2) -0.035(2) 0.0002(19)
C23 0.0204(19) 0.0260(19) 0.034(2) -0.0108(16) -0.0085(16) -0.0030(15)
C24 0.028(2) 0.043(2) 0.030(2) -0.0048(18) -0.0033(18) -0.0093(19)
C25 0.027(2) 0.0205(18) 0.030(2) -0.0081(15) -0.0163(16) 0.0029(15)
C26 0.027(2) 0.032(2) 0.044(2) -0.0151(19) -0.0148(18) 0.0047(17)
C27 0.029(2) 0.0172(17) 0.0257(19) -0.0063(15) -0.0115(16) -0.0023(15)
C28 0.048(3) 0.0199(19) 0.032(2) -0.0057(16) -0.0120(19) -0.0073(18)
C29 0.0202(18) 0.0245(18) 0.0271(19) -0.0130(15) -0.0098(15) 0.0004(15)
C30 0.029(2) 0.029(2) 0.044(2) -0.0141(18) -0.0163(18) -0.0058(17)
C31 0.0221(19) 0.0280(19) 0.029(2) -0.0128(16) -0.0116(16) 0.0010(16)
C32 0.032(2) 0.029(2) 0.034(2) -0.0087(17) -0.0176(18) -0.0014(17)
C33 0.0236(19) 0.033(2) 0.0202(18) -0.0142(16) -0.0029(15) 0.0016(16)
C34 0.025(2) 0.030(2) 0.036(2) -0.0109(17) -0.0127(17) 0.0057(17)
C35 0.026(2) 0.044(2) 0.035(2) -0.0255(19) -0.0091(17) 0.0057(18)
C36 0.046(3) 0.087(4) 0.034(3) -0.032(3) -0.014(2) 0.008(3)
C37 0.027(2) 0.030(2) 0.0217(19) -0.0096(16) -0.0087(16) -0.0033(16)
C38 0.038(2) 0.030(2) 0.0176(19) -0.0058(16) -0.0082(17) -0.0046(18)
C39 0.042(2) 0.0242(19) 0.0195(19) -0.0057(16) -0.0061(17) -0.0093(17)
C40 0.077(3) 0.031(2) 0.026(2) -0.0028(18) -0.004(2) -0.023(2)
C41 0.0219(18) 0.0203(17) 0.0204(18) -0.0039(14) -0.0083(15) 0.0001(15)
C42 0.028(2) 0.0214(18) 0.0215(19) -0.0024(15) -0.0110(16) -0.0018(16)
C43 0.0208(18) 0.0206(17) 0.0153(17) -0.0042(14) -0.0054(14) -0.0031(14)
C44 0.027(2) 0.035(2) 0.0175(18) -0.0040(16) -0.0038(16) -0.0106(17)
O1S 0.067(6) 0.111(8) 0.171(10) -0.024(7) -0.039(7) -0.021(6)
C1S 0.183(18) 0.068(9) 0.160(16) 0.039(10) -0.133(15) -0.019(11)
C2S 0.081(9) 0.101(10) 0.139(13) -0.015(9) -0.045(9) -0.022(8)
C3S 0.080(8) 0.043(6) 0.075(7) -0.006(5) -0.056(6) 0.001(5)
C4S 0.16(2) 0.052(9) 0.24(2) 0.021(11) 0.022(15) -0.019(11)

loop_
_atom_type_symbol
_atom_type_description
_atom_type_scat_dispersion_real
_atom_type_scat_dispersion_imag
_atom_type_scat_source
C C 0.0033 0.0016 'International Tables Vol C Tables 4.2.6.8 and 6.1.1.4'
H H 0.0000 0.0000 'International Tables Vol C Tables 4.2.6.8 and 6.1.1.4'
N N 0.0061 0.0033 'International Tables Vol C Tables 4.2.6.8 and 6.1.1.4'
O O 0.0106 0.0060 'International Tables Vol C Tables 4.2.6.8 and 6.1.1.4'
Fe Fe 0.3463 0.8444 'International Tables Vol C Tables 4.2.6.8 and 6.1.1.4'

loop_
_geom_angle_atom_site_label_1
_geom_angle_atom_site_label_2
_geom_angle_atom_site_label_3
_geom_angle
_geom_angle_site_symmetry_1
_geom_angle_site_symmetry_3
_geom_angle_publ_flag
N3 Fe N1 173.89(11) . . ?
N3 Fe N4 91.06(10) . . ?
N1 Fe N4 89.92(10) . . ?
N3 Fe N2 89.84(10) . . ?
N1 Fe N2 89.69(10) . . ?
N4 Fe N2 175.09(10) . . ?
N3 Fe N11 86.60(10) . . ?
N1 Fe N11 87.34(10) . . ?
N4 Fe N11 91.91(10) . . ?
N2 Fe N11 92.96(10) . . ?
N3 Fe N9 92.92(11) . . ?
N1 Fe N9 93.15(11) . . ?
N4 Fe N9 87.20(10) . . ?
N2 Fe N9 87.93(10) . . ?
N11 Fe N9 178.98(11) . . ?
C1 N1 C4 104.4(3) . . ?
C1 N1 Fe 127.4(2) . . ?
C4 N1 Fe 125.6(2) . . ?
C9 N2 C6 105.2(3) . . ?
C9 N2 Fe 125.2(2) . . ?
C6 N2 Fe 127.0(2) . . ?
C14 N3 C11 105.0(3) . . ?
C14 N3 Fe 125.5(2) . . ?
C11 N3 Fe 127.0(2) . . ?
C19 N4 C16 105.2(3) . . ?
C19 N4 Fe 126.5(2) . . ?
C16 N4 Fe 127.0(2) . . ?
O2 N5 O1 124.4(3) . . ?
O2 N5 C5 117.4(3) . . ?
O1 N5 C5 118.2(3) . . ?
O3 N6 O4 124.6(3) . . ?
O3 N6 C10 118.0(3) . . ?
O4 N6 C10 117.4(3) . . ?
O6 N7 O5 124.2(3) . . ?
O6 N7 C15 118.4(3) . . ?
O5 N7 C15 117.4(3) . . ?
O7 N8 O8 124.3(3) . . ?
O7 N8 C20 118.5(3) . . ?
O8 N8 C20 117.2(3) . . ?
C39 N9 C37 105.1(3) . . ?
C39 N9 Fe 126.3(2) . . ?
C37 N9 Fe 128.6(2) . . ?
C39 N10 C38 106.6(3) . . ?
C39 N10 C40 126.2(3) . . ?
C38 N10 C40 127.1(3) . . ?
C43 N11 C41 105.3(3) . . ?
C43 N11 Fe 125.3(2) . . ?
C41 N11 Fe 129.2(2) . . ?
C43 N12 C42 107.2(3) . . ?
C43 N12 C44 125.3(3) . . ?
C42 N12 C44 127.3(3) . . ?
N1 C1 C20 120.9(3) . . ?
N1 C1 C2 111.1(3) . . ?
C20 C1 C2 127.9(3) . . ?
C3 C2 C1 106.4(3) . . ?
C3 C2 C21 123.4(3) . . ?
C1 C2 C21 130.2(3) . . ?
C2 C3 C4 106.2(3) . . ?
C2 C3 C23 124.9(3) . . ?
C4 C3 C23 128.3(3) . . ?
N1 C4 C5 120.1(3) . . ?
N1 C4 C3 111.2(3) . . ?
C5 C4 C3 128.3(3) . . ?
C6 C5 C4 128.0(3) . . ?
C6 C5 N5 116.1(3) . . ?
C4 C5 N5 115.9(3) . . ?
N2 C6 C5 120.2(3) . . ?
N2 C6 C7 110.5(3) . . ?
C5 C6 C7 129.2(3) . . ?
C8 C7 C6 106.4(3) . . ?
C8 C7 C25 125.5(3) . . ?
C6 C7 C25 127.8(3) . . ?
C7 C8 C9 106.9(3) . . ?
C7 C8 C27 124.8(3) . . ?
C9 C8 C27 127.1(3) . . ?
N2 C9 C10 120.8(3) . . ?
N2 C9 C8 110.4(3) . . ?
C10 C9 C8 128.4(3) . . ?
C11 C10 C9 127.5(3) . . ?
C11 C10 N6 116.7(3) . . ?
C9 C10 N6 115.8(3) . . ?
N3 C11 C10 120.8(3) . . ?
N3 C11 C12 110.8(3) . . ?
C10 C11 C12 128.4(3) . . ?
C13 C12 C11 106.7(3) . . ?
C13 C12 C29 123.1(3) . . ?
C11 C12 C29 130.0(3) . . ?
C12 C13 C14 106.1(3) . . ?
C12 C13 C31 125.8(3) . . ?
C14 C13 C31 127.1(3) . . ?
N3 C14 C15 121.1(3) . . ?
N3 C14 C13 110.9(3) . . ?
C15 C14 C13 127.9(3) . . ?
C16 C15 C14 129.0(3) . . ?
C16 C15 N7 115.4(3) . . ?
C14 C15 N7 115.6(3) . . ?
N4 C16 C15 120.7(3) . . ?
N4 C16 C17 110.7(3) . . ?
C15 C16 C17 128.6(3) . . ?
C18 C17 C16 106.5(3) . . ?
C18 C17 C33 124.1(3) . . ?
C16 C17 C33 129.3(3) . . ?
C17 C18 C19 106.7(3) . . ?
C17 C18 C35 125.9(3) . . ?
C19 C18 C35 127.1(3) . . ?
N4 C19 C20 121.1(3) . . ?
N4 C19 C18 110.6(3) . . ?
C20 C19 C18 127.8(3) . . ?
C19 C20 C1 128.1(3) . . ?
C19 C20 N8 117.8(3) . . ?
C1 C20 N8 114.0(3) . . ?
C2 C21 C22 112.4(3) . . ?
C2 C21 H21A 109.1 . . ?
C22 C21 H21A 109.1 . . ?
C2 C21 H21B 109.1 . . ?
C22 C21 H21B 109.1 . . ?
H21A C21 H21B 107.9 . . ?
C21 C22 H22A 109.5 . . ?
C21 C22 H22B 109.5 . . ?
H22A C22 H22B 109.5 . . ?
C21 C22 H22C 109.5 . . ?
H22A C22 H22C 109.5 . . ?
H22B C22 H22C 109.5 . . ?
C3 C23 C24 111.9(3) . . ?
C3 C23 H23A 109.2 . . ?
C24 C23 H23A 109.2 . . ?
C3 C23 H23B 109.2 . . ?
C24 C23 H23B 109.2 . . ?
H23A C23 H23B 107.9 . . ?
C23 C24 H24A 109.5 . . ?
C23 C24 H24B 109.5 . . ?
H24A C24 H24B 109.5 . . ?
C23 C24 H24C 109.5 . . ?
H24A C24 H24C 109.5 . . ?
H24B C24 H24C 109.5 . . ?
C7 C25 C26 114.3(3) . . ?
C7 C25 H25A 108.7 . . ?
C26 C25 H25A 108.7 . . ?
C7 C25 H25B 108.7 . . ?
C26 C25 H25B 108.7 . . ?
H25A C25 H25B 107.6 . . ?
C25 C26 H26A 109.5 . . ?
C25 C26 H26B 109.5 . . ?
H26A C26 H26B 109.5 . . ?
C25 C26 H26C 109.5 . . ?
H26A C26 H26C 109.5 . . ?
H26B C26 H26C 109.5 . . ?
C8 C27 C28 110.6(3) . . ?
C8 C27 H27A 109.5 . . ?
C28 C27 H27A 109.5 . . ?
C8 C27 H27B 109.5 . . ?
C28 C27 H27B 109.5 . . ?
H27A C27 H27B 108.1 . . ?
C27 C28 H28A 109.5 . . ?
C27 C28 H28B 109.5 . . ?
H28A C28 H28B 109.5 . . ?
C27 C28 H28C 109.5 . . ?
H28A C28 H28C 109.5 . . ?
H28B C28 H28C 109.5 . . ?
C12 C29 C30 113.5(3) . . ?
C12 C29 H29A 108.9 . . ?
C30 C29 H29A 108.9 . . ?
C12 C29 H29B 108.9 . . ?
C30 C29 H29B 108.9 . . ?
H29A C29 H29B 107.7 . . ?
C29 C30 H30A 109.5 . . ?
C29 C30 H30B 109.5 . . ?
H30A C30 H30B 109.5 . . ?
C29 C30 H30C 109.5 . . ?
H30A C30 H30C 109.5 . . ?
H30B C30 H30C 109.5 . . ?
C13 C31 C32 110.4(3) . . ?
C13 C31 H31A 109.6 . . ?
C32 C31 H31A 109.6 . . ?
C13 C31 H31B 109.6 . . ?
C32 C31 H31B 109.6 . . ?
H31A C31 H31B 108.1 . . ?
C31 C32 H32A 109.5 . . ?
C31 C32 H32B 109.5 . . ?
H32A C32 H32B 109.5 . . ?
C31 C32 H32C 109.5 . . ?
H32A C32 H32C 109.5 . . ?
H32B C32 H32C 109.5 . . ?
C17 C33 C34 111.1(3) . . ?
C17 C33 H33A 109.4 . . ?
C34 C33 H33A 109.4 . . ?
C17 C33 H33B 109.4 . . ?
C34 C33 H33B 109.4 . . ?
H33A C33 H33B 108.0 . . ?
C33 C34 H34A 109.5 . . ?
C33 C34 H34B 109.5 . . ?
H34A C34 H34B 109.5 . . ?
C33 C34 H34C 109.5 . . ?
H34A C34 H34C 109.5 . . ?
H34B C34 H34C 109.5 . . ?
C18 C35 C36 111.5(3) . . ?
C18 C35 H35A 109.3 . . ?
C36 C35 H35A 109.3 . . ?
C18 C35 H35B 109.3 . . ?
C36 C35 H35B 109.3 . . ?
H35A C35 H35B 108.0 . . ?
C35 C36 H36A 109.5 . . ?
C35 C36 H36B 109.5 . . ?
H36A C36 H36B 109.5 . . ?
C35 C36 H36C 109.5 . . ?
H36A C36 H36C 109.5 . . ?
H36B C36 H36C 109.5 . . ?
C38 C37 N9 109.3(3) . . ?
C38 C37 H37A 125.3 . . ?
N9 C37 H37A 125.3 . . ?
C37 C38 N10 106.8(3) . . ?
C37 C38 H38A 126.6 . . ?
N10 C38 H38A 126.6 . . ?
N9 C39 N10 112.1(3) . . ?
N9 C39 H39A 123.9 . . ?
N10 C39 H39A 123.9 . . ?
N10 C40 H40A 109.5 . . ?
N10 C40 H40B 109.5 . . ?
H40A C40 H40B 109.5 . . ?
N10 C40 H40C 109.5 . . ?
H40A C40 H40C 109.5 . . ?
H40B C40 H40C 109.5 . . ?
C42 C41 N11 109.5(3) . . ?
C42 C41 H41A 125.2 . . ?
N11 C41 H41A 125.2 . . ?
C41 C42 N12 106.4(3) . . ?
C41 C42 H42A 126.8 . . ?
N12 C42 H42A 126.8 . . ?
N11 C43 N12 111.5(3) . . ?
N11 C43 H43A 124.2 . . ?
N12 C43 H43A 124.2 . . ?
N12 C44 H44A 109.5 . . ?
N12 C44 H44B 109.5 . . ?
H44A C44 H44B 109.5 . . ?
N12 C44 H44C 109.5 . . ?
H44A C44 H44C 109.5 . . ?
H44B C44 H44C 109.5 . . ?
C4S O1S C1S 106.4(10) . . ?
C2S C1S O1S 102.7(8) . . ?
C2S C1S H1SA 111.2 . . ?
O1S C1S H1SA 111.2 . . ?
C2S C1S H1SB 111.2 . . ?
O1S C1S H1SB 111.2 . . ?
H1SA C1S H1SB 109.1 . . ?
C1S C2S C3S 100.2(10) . . ?
C1S C2S H2SA 111.7 . . ?
C3S C2S H2SA 111.7 . . ?
C1S C2S H2SB 111.7 . . ?
C3S C2S H2SB 111.7 . . ?
H2SA C2S H2SB 109.5 . . ?
C4S C3S C2S 112.8(11) . . ?
C4S C3S H3SA 109.0 . . ?
C2S C3S H3SA 109.0 . . ?
C4S C3S H3SB 109.0 . . ?
C2S C3S H3SB 109.0 . . ?
H3SA C3S H3SB 107.8 . . ?
C3S C4S O1S 101.9(11) . . ?
C3S C4S H4SA 111.4 . . ?
O1S C4S H4SA 111.4 . . ?
C3S C4S H4SB 111.4 . . ?
O1S C4S H4SB 111.4 . . ?
H4SA C4S H4SB 109.3 . . ?
C4A O1A C1A 108.2(14) . . ?
C2A C1A O1A 101.3(13) . . ?
C2A C1A H1AA 111.5 . . ?
O1A C1A H1AA 111.5 . . ?
C2A C1A H1AB 111.5 . . ?
O1A C1A H1AB 111.5 . . ?
H1AA C1A H1AB 109.3 . . ?
C3A C2A C1A 102.1(13) . . ?
C3A C2A H2AA 111.4 . . ?
C1A C2A H2AA 111.4 . . ?
C3A C2A H2AB 111.4 . . ?
C1A C2A H2AB 111.4 . . ?
H2AA C2A H2AB 109.2 . . ?
C4A C3A C2A 111.5(12) . . ?
C4A C3A H3AA 109.3 . . ?
C2A C3A H3AA 109.3 . . ?
C4A C3A H3AB 109.3 . . ?
C2A C3A H3AB 109.3 . . ?
H3AA C3A H3AB 108.0 . . ?
C3A C4A O1A 101.9(11) . . ?
C3A C4A H4AA 111.4 . . ?
O1A C4A H4AA 111.4 . . ?
C3A C4A H4AB 111.4 . . ?
O1A C4A H4AB 111.4 . . ?
H4AA C4A H4AB 109.3 . . ?

loop_
_geom_bond_atom_site_label_1
_geom_bond_atom_site_label_2
_geom_bond_distance
_geom_bond_site_symmetry_2
_geom_bond_publ_flag
Fe N3 1.981(3) . ?
Fe N1 1.984(3) . ?
Fe N4 1.985(3) . ?
Fe N2 1.990(3) . ?
Fe N11 1.999(3) . ?
Fe N9 2.002(3) . ?
O1 N5 1.232(3) . ?
O2 N5 1.221(3) . ?
O3 N6 1.222(3) . ?
O4 N6 1.226(4) . ?
O5 N7 1.234(4) . ?
O6 N7 1.227(4) . ?
O7 N8 1.221(4) . ?
O8 N8 1.226(4) . ?
N1 C1 1.373(4) . ?
N1 C4 1.385(4) . ?
N2 C9 1.371(4) . ?
N2 C6 1.380(4) . ?
N3 C14 1.367(4) . ?
N3 C11 1.374(4) . ?
N4 C19 1.376(4) . ?
N4 C16 1.381(4) . ?
N5 C5 1.480(4) . ?
N6 C10 1.477(4) . ?
N7 C15 1.469(4) . ?
N8 C20 1.470(4) . ?
N9 C39 1.310(4) . ?
N9 C37 1.382(4) . ?
N10 C39 1.345(4) . ?
N10 C38 1.363(5) . ?
N10 C40 1.455(5) . ?
N11 C43 1.322(4) . ?
N11 C41 1.379(4) . ?
N12 C43 1.344(4) . ?
N12 C42 1.367(4) . ?
N12 C44 1.467(4) . ?
C1 C20 1.394(4) . ?
C1 C2 1.454(4) . ?
C2 C3 1.365(5) . ?
C2 C21 1.509(5) . ?
C3 C4 1.441(5) . ?
C3 C23 1.504(5) . ?
C4 C5 1.396(4) . ?
C5 C6 1.381(5) . ?
C6 C7 1.455(4) . ?
C7 C8 1.351(5) . ?
C7 C25 1.511(4) . ?
C8 C9 1.455(4) . ?
C8 C27 1.512(4) . ?
C9 C10 1.388(4) . ?
C10 C11 1.385(4) . ?
C11 C12 1.449(4) . ?
C12 C13 1.352(4) . ?
C12 C29 1.513(4) . ?
C13 C14 1.455(4) . ?
C13 C31 1.495(4) . ?
C14 C15 1.392(4) . ?
C15 C16 1.390(5) . ?
C16 C17 1.465(4) . ?
C17 C18 1.353(5) . ?
C17 C33 1.506(5) . ?
C18 C19 1.463(4) . ?
C18 C35 1.507(5) . ?
C19 C20 1.383(5) . ?
C21 C22 1.527(5) . ?
C21 H21A 0.9900 . ?
C21 H21B 0.9900 . ?
C22 H22A 0.9800 . ?
C22 H22B 0.9800 . ?
C22 H22C 0.9800 . ?
C23 C24 1.533(5) . ?
C23 H23A 0.9900 . ?
C23 H23B 0.9900 . ?
C24 H24A 0.9800 . ?
C24 H24B 0.9800 . ?
C24 H24C 0.9800 . ?
C25 C26 1.530(5) . ?
C25 H25A 0.9900 . ?
C25 H25B 0.9900 . ?
C26 H26A 0.9800 . ?
C26 H26B 0.9800 . ?
C26 H26C 0.9800 . ?
C27 C28 1.531(5) . ?
C27 H27A 0.9900 . ?
C27 H27B 0.9900 . ?
C28 H28A 0.9800 . ?
C28 H28B 0.9800 . ?
C28 H28C 0.9800 . ?
C29 C30 1.536(5) . ?
C29 H29A 0.9900 . ?
C29 H29B 0.9900 . ?
C30 H30A 0.9800 . ?
C30 H30B 0.9800 . ?
C30 H30C 0.9800 . ?
C31 C32 1.541(5) . ?
C31 H31A 0.9900 . ?
C31 H31B 0.9900 . ?
C32 H32A 0.9800 . ?
C32 H32B 0.9800 . ?
C32 H32C 0.9800 . ?
C33 C34 1.531(5) . ?
C33 H33A 0.9900 . ?
C33 H33B 0.9900 . ?
C34 H34A 0.9800 . ?
C34 H34B 0.9800 . ?
C34 H34C 0.9800 . ?
C35 C36 1.521(5) . ?
C35 H35A 0.9900 . ?
C35 H35B 0.9900 . ?
C36 H36A 0.9800 . ?
C36 H36B 0.9800 . ?
C36 H36C 0.9800 . ?
C37 C38 1.350(5) . ?
C37 H37A 0.9500 . ?
C38 H38A 0.9500 . ?
C39 H39A 0.9500 . ?
C40 H40A 0.9800 . ?
C40 H40B 0.9800 . ?
C40 H40C 0.9800 . ?
C41 C42 1.357(5) . ?
C41 H41A 0.9500 . ?
C42 H42A 0.9500 . ?
C43 H43A 0.9500 . ?
C44 H44A 0.9800 . ?
C44 H44B 0.9800 . ?
C44 H44C 0.9800 . ?
O1S C4S 1.514(15) . ?
O1S C1S 1.581(13) . ?
C1S C2S 1.486(9) . ?
C1S H1SA 0.9900 . ?
C1S H1SB 0.9900 . ?
C2S C3S 1.507(9) . ?
C2S H2SA 0.9900 . ?
C2S H2SB 0.9900 . ?
C3S C4S 1.482(10) . ?
C3S H3SA 0.9900 . ?
C3S H3SB 0.9900 . ?
C4S H4SA 0.9900 . ?
C4S H4SB 0.9900 . ?
O1A C4A 1.505(15) . ?
O1A C1A 1.519(16) . ?
C1A C2A 1.510(10) . ?
C1A H1AA 0.9900 . ?
C1A H1AB 0.9900 . ?
C2A C3A 1.485(9) . ?
C2A H2AA 0.9900 . ?
C2A H2AB 0.9900 . ?
C3A C4A 1.479(9) . ?
C3A H3AA 0.9900 . ?
C3A H3AB 0.9900 . ?
C4A H4AA 0.9900 . ?
C4A H4AB 0.9900 . ?
